data_7154939
loop_
_publ_author_name
'Bichovski, Plamen'
'Haas, Thomas M.'
'Keller, Manfred'
'Streuff, Jan'

_publ_section_title
;
 Direct conjugate alkylation of \a,\b-unsaturated carbonyls by
 Ti(III)-catalysed reductive umpolung of simple activated alkenes.
;
_journal_issue 24
_journal_name_full 'Organic &amp; biomolecular chemistry'
_journal_page_first 5673
_journal_page_last 5682
_journal_paper_doi 10.1039/c5ob02631h
_journal_volume 14
_journal_year 2016
_chemical_formula_moiety 'C25 H22 N2 O'
_chemical_formula_sum 'C25 H22 N2 O'
_chemical_formula_weight 366.44
_space_group_crystal_system monoclinic
_space_group_IT_number 14
_space_group_name_Hall '-P 2yn'
_space_group_name_H-M_alt 'P 1 21/n 1'
_symmetry_space_group_name_Hall '-P 2yn'
_symmetry_space_group_name_H-M 'P 1 21/n 1'
_atom_sites_solution_hydrogens difmap
_audit_creation_method SHELXL-2014/7
_audit_update_record
;
2015-12-03 deposited with the CCDC.
2016-01-18 downloaded from the CCDC.
;
_cell_angle_alpha 90
_cell_angle_beta 91.937(2)
_cell_angle_gamma 90
_cell_formula_units_Z 4
_cell_length_a 9.4307(6)
_cell_length_b 17.1837(5)
_cell_length_c 11.8533(6)
_cell_measurement_reflns_used 8023
_cell_measurement_temperature 100(2)
_cell_measurement_theta_max 27.485
_cell_measurement_theta_min 0.998
_cell_volume 1919.78(17)
_computing_cell_refinement 'HKL Scalepack (Otwinowski & Minor 1997)'
_computing_data_collection 'Collect (Nonius BV, 1997-2000)'
_computing_data_reduction 'HKL Denzo and Scalepack (Otwinowski & Minor 1997)'
_computing_structure_refinement 'SHELXL-2014/7 (Sheldrick, 2014)'
_computing_structure_solution 'SIR-97 (Giacovazzo, 1997)'
_diffrn_ambient_temperature 100(2)
_diffrn_detector_area_resol_mean 9
_diffrn_measured_fraction_theta_full 1.000
_diffrn_measured_fraction_theta_max 0.998
_diffrn_measurement_device '95mm CCD camera on \k-goniostat'
_diffrn_measurement_device_type KappaCCD
_diffrn_measurement_method CCD
_diffrn_radiation_monochromator 'horizonally mounted graphite crystal'
_diffrn_radiation_source 'long-fine-focus sealed tube'
_diffrn_radiation_type MoK\a
_diffrn_radiation_wavelength 0.71073
_diffrn_reflns_av_R_equivalents 0.0993
_diffrn_reflns_av_unetI/netI 0.0982
_diffrn_reflns_Laue_measured_fraction_full 1.000
_diffrn_reflns_Laue_measured_fraction_max 0.998
_diffrn_reflns_limit_h_max 12
_diffrn_reflns_limit_h_min -12
_diffrn_reflns_limit_k_max 22
_diffrn_reflns_limit_k_min -22
_diffrn_reflns_limit_l_max 15
_diffrn_reflns_limit_l_min -15
_diffrn_reflns_number 19028
_diffrn_reflns_point_group_measured_fraction_full 1.000
_diffrn_reflns_point_group_measured_fraction_max 0.998
_diffrn_reflns_theta_full 25.242
_diffrn_reflns_theta_max 27.490
_diffrn_reflns_theta_min 2.088
_exptl_absorpt_coefficient_mu 0.078
_exptl_absorpt_correction_T_max 0.996
_exptl_absorpt_correction_T_min 0.809
_exptl_absorpt_correction_type multi-scan
_exptl_absorpt_process_details
;
multi-scan from symmetry-related measurements 
 Sortav (Blessing 1995)
;
_exptl_crystal_colour white
_exptl_crystal_density_diffrn 1.268
_exptl_crystal_description plate
_exptl_crystal_F_000 776
_exptl_crystal_size_max 0.180
_exptl_crystal_size_mid 0.100
_exptl_crystal_size_min 0.080
_refine_diff_density_max 0.222
_refine_diff_density_min -0.334
_refine_diff_density_rms 0.075
_refine_ls_extinction_coef 0.0082(16)
_refine_ls_extinction_expression Fc^*^=kFc[1+0.001xFc^2^\l^3^/sin(2\q)]^-1/4^
_refine_ls_extinction_method 'SHELXL-2014/7 (Sheldrick 2014'
_refine_ls_goodness_of_fit_ref 0.963
_refine_ls_hydrogen_treatment refall
_refine_ls_matrix_type full
_refine_ls_number_parameters 342
_refine_ls_number_reflns 4396
_refine_ls_number_restraints 0
_refine_ls_restrained_S_all 0.963
_refine_ls_R_factor_all 0.1028
_refine_ls_R_factor_gt 0.0454
_refine_ls_shift/su_max 0.000
_refine_ls_shift/su_mean 0.000
_refine_ls_structure_factor_coef Fsqd
_refine_ls_weighting_details 'w=1/[\s^2^(Fo^2^)+(0.0546P)^2^] where P=(Fo^2^+2Fc^2^)/3'
_refine_ls_weighting_scheme calc
_refine_ls_wR_factor_gt 0.0929
_refine_ls_wR_factor_ref 0.1160
_reflns_Friedel_coverage 0.000
_reflns_number_gt 2581
_reflns_number_total 4396
_reflns_threshold_expression 'I > 2\s(I)'
_cod_data_source_file c5ob02631h2.cif
_cod_data_source_block mk569al
_cod_depositor_comments 'Adding full bibliography for 7154938--7154939.cif.'
_cod_database_code 7154939
_shelx_shelxl_version_number 2014/7
_shelx_space_group_comment
;
The symmetry employed for this shelxl refinement is uniquely defined
by the following loop, which should always be used as a source of
symmetry information in preference to the above space-group names.
They are only intended as comments.
;
_shelx_estimated_absorpt_t_min 0.986
_shelx_estimated_absorpt_t_max 0.994

loop_
_space_group_symop_operation_xyz
'x, y, z'
'-x+1/2, y+1/2, -z+1/2'
'-x, -y, -z'
'x-1/2, -y-1/2, z-1/2'

loop_
_atom_site_label
_atom_site_type_symbol
_atom_site_fract_x
_atom_site_fract_y
_atom_site_fract_z
_atom_site_U_iso_or_equiv
_atom_site_adp_type
_atom_site_occupancy
_atom_site_site_symmetry_order
_atom_site_calc_flag
C1 C 0.83367(17) 0.26937(8) 0.28289(13) 0.0222(4) Uani 1 1 d
C2 C 0.87006(19) 0.30371(9) 0.17990(15) 0.0270(4) Uani 1 1 d
C3 C 0.85507(19) 0.38300(9) 0.16441(15) 0.0287(4) Uani 1 1 d
C4 C 0.80351(19) 0.43086(9) 0.24861(14) 0.0285(4) Uani 1 1 d
C5 C 0.76664(19) 0.39842(9) 0.34909(15) 0.0260(4) Uani 1 1 d
C6 C 0.77927(17) 0.31780(8) 0.36802(13) 0.0227(4) Uani 1 1 d
C7 C 0.73202(17) 0.28433(8) 0.47369(14) 0.0235(4) Uani 1 1 d
C8 C 0.71780(18) 0.19647(8) 0.47482(14) 0.0230(4) Uani 1 1 d
C9 C 0.84757(18) 0.16212(9) 0.41776(14) 0.0239(4) Uani 1 1 d
C10 C 0.9891(2) 0.18144(9) 0.48002(15) 0.0273(4) Uani 1 1 d
C11 C 0.9938(2) 0.16067(9) 0.60601(16) 0.0318(4) Uani 1 1 d
C12 C 0.9569(2) 0.07921(10) 0.62487(14) 0.0325(4) Uani 1 1 d
C13 C 0.57853(18) 0.16979(8) 0.41735(13) 0.0236(4) Uani 1 1 d
C14 C 0.47612(19) 0.22186(9) 0.37624(14) 0.0272(4) Uani 1 1 d
C15 C 0.3531(2) 0.19526(10) 0.32177(15) 0.0318(4) Uani 1 1 d
C16 C 0.3290(2) 0.11628(9) 0.30842(15) 0.0315(4) Uani 1 1 d
C17 C 0.42797(19) 0.06399(9) 0.35242(14) 0.0287(4) Uani 1 1 d
C18 C 0.55074(19) 0.09037(9) 0.40643(14) 0.0260(4) Uani 1 1 d
C19 C 0.9175(2) 0.14167(9) 0.21778(14) 0.0258(4) Uani 1 1 d
C20 C 0.82160(19) 0.11940(8) 0.11744(14) 0.0256(4) Uani 1 1 d
C21 C 0.6749(2) 0.12624(9) 0.11849(15) 0.0283(4) Uani 1 1 d
C22 C 0.5907(2) 0.10155(9) 0.02667(16) 0.0335(5) Uani 1 1 d
C23 C 0.6523(2) 0.07097(10) -0.06785(16) 0.0382(5) Uani 1 1 d
C24 C 0.7990(2) 0.06435(10) -0.07023(16) 0.0366(5) Uani 1 1 d
C25 C 0.8832(2) 0.08850(9) 0.02192(15) 0.0299(4) Uani 1 1 d
N1 N 0.92630(19) 0.01542(9) 0.63680(14) 0.0471(5) Uani 1 1 d
N2 N 0.84942(15) 0.19028(7) 0.30091(11) 0.0237(3) Uani 1 1 d
O1 O 0.70209(13) 0.32371(6) 0.55619(10) 0.0297(3) Uani 1 1 d
H2 H 0.9087(17) 0.2718(8) 0.1186(13) 0.020(4) Uiso 1 1 d
H3 H 0.8826(19) 0.4046(9) 0.0908(15) 0.029(4) Uiso 1 1 d
H4 H 0.7958(19) 0.4881(10) 0.2376(14) 0.035(5) Uiso 1 1 d
H5 H 0.7289(18) 0.4309(9) 0.4092(14) 0.027(4) Uiso 1 1 d
H8 H 0.7184(17) 0.1791(8) 0.5558(14) 0.021(4) Uiso 1 1 d
H9 H 0.8363(16) 0.1026(8) 0.4130(12) 0.018(4) Uiso 1 1 d
H10A H 1.0101(19) 0.2394(10) 0.4727(14) 0.036(5) Uiso 1 1 d
H10B H 1.0691(19) 0.1518(9) 0.4450(14) 0.028(4) Uiso 1 1 d
H11A H 0.927(2) 0.1952(10) 0.6475(15) 0.036(5) Uiso 1 1 d
H11B H 1.094(2) 0.1702(10) 0.6405(16) 0.045(5) Uiso 1 1 d
H14 H 0.4903(18) 0.2774(10) 0.3843(13) 0.031(5) Uiso 1 1 d
H15 H 0.283(2) 0.2319(10) 0.2971(15) 0.039(5) Uiso 1 1 d
H16 H 0.243(2) 0.0987(9) 0.2679(15) 0.037(5) Uiso 1 1 d
H17 H 0.4106(18) 0.0079(10) 0.3434(13) 0.032(5) Uiso 1 1 d
H18 H 0.6231(18) 0.0531(9) 0.4392(13) 0.025(4) Uiso 1 1 d
H19A H 1.0049(19) 0.1668(8) 0.1871(14) 0.023(4) Uiso 1 1 d
H19B H 0.9520(18) 0.0935(9) 0.2560(13) 0.026(4) Uiso 1 1 d
H21 H 0.6279(18) 0.1494(8) 0.1880(14) 0.024(4) Uiso 1 1 d
H22 H 0.487(2) 0.1065(10) 0.0309(16) 0.043(6) Uiso 1 1 d
H23 H 0.591(2) 0.0537(10) -0.1331(16) 0.051(6) Uiso 1 1 d
H24 H 0.846(2) 0.0427(10) -0.1381(17) 0.051(6) Uiso 1 1 d
H25 H 0.988(2) 0.0811(9) 0.0209(15) 0.036(5) Uiso 1 1 d

loop_
_atom_site_aniso_label
_atom_site_aniso_U_11
_atom_site_aniso_U_22
_atom_site_aniso_U_33
_atom_site_aniso_U_23
_atom_site_aniso_U_13
_atom_site_aniso_U_12
C1 0.0190(9) 0.0209(8) 0.0266(9) 0.0011(6) -0.0004(7) -0.0014(6)
C2 0.0268(11) 0.0278(9) 0.0265(10) -0.0006(7) 0.0036(8) 0.0000(7)
C3 0.0297(11) 0.0281(9) 0.0284(10) 0.0037(7) 0.0032(9) -0.0041(7)
C4 0.0291(11) 0.0229(8) 0.0336(10) 0.0033(7) -0.0003(8) -0.0020(7)
C5 0.0238(10) 0.0254(8) 0.0287(10) -0.0029(7) -0.0003(8) 0.0002(7)
C6 0.0207(10) 0.0227(8) 0.0247(9) 0.0004(6) -0.0001(8) -0.0021(6)
C7 0.0178(9) 0.0269(8) 0.0256(9) -0.0027(7) -0.0020(7) 0.0012(6)
C8 0.0265(10) 0.0232(8) 0.0193(9) 0.0020(6) 0.0004(8) -0.0002(6)
C9 0.0254(10) 0.0220(8) 0.0242(10) 0.0016(6) 0.0012(8) 0.0007(6)
C10 0.0254(11) 0.0249(8) 0.0315(10) 0.0012(7) -0.0015(8) 0.0011(7)
C11 0.0323(12) 0.0311(9) 0.0314(11) -0.0024(7) -0.0051(9) 0.0021(8)
C12 0.0288(11) 0.0406(11) 0.0278(10) 0.0066(7) -0.0024(8) 0.0020(8)
C13 0.0252(10) 0.0271(8) 0.0187(9) 0.0006(6) 0.0051(8) 0.0001(7)
C14 0.0271(11) 0.0257(9) 0.0289(10) 0.0019(7) 0.0037(8) 0.0009(7)
C15 0.0257(11) 0.0358(10) 0.0336(11) 0.0068(8) -0.0015(9) 0.0005(8)
C16 0.0248(11) 0.0399(10) 0.0299(11) 0.0005(7) 0.0007(9) -0.0065(8)
C17 0.0293(11) 0.0281(9) 0.0288(10) -0.0028(7) 0.0046(8) -0.0043(7)
C18 0.0266(11) 0.0265(8) 0.0250(9) 0.0001(6) 0.0044(8) 0.0010(7)
C19 0.0262(11) 0.0248(8) 0.0267(10) -0.0019(7) 0.0042(8) 0.0036(7)
C20 0.0319(11) 0.0185(8) 0.0264(10) 0.0016(6) 0.0018(8) -0.0001(6)
C21 0.0312(12) 0.0254(8) 0.0282(10) -0.0001(7) 0.0003(9) 0.0023(7)
C22 0.0335(13) 0.0292(9) 0.0373(12) 0.0007(7) -0.0042(10) 0.0000(8)
C23 0.0502(15) 0.0340(9) 0.0300(11) -0.0015(8) -0.0065(10) -0.0056(9)
C24 0.0490(15) 0.0321(9) 0.0292(11) -0.0055(8) 0.0075(10) -0.0037(8)
C25 0.0332(12) 0.0242(8) 0.0328(11) -0.0021(7) 0.0065(9) -0.0020(7)
N1 0.0479(12) 0.0460(10) 0.0470(11) 0.0163(7) -0.0023(9) -0.0030(8)
N2 0.0247(9) 0.0213(6) 0.0253(8) 0.0002(5) 0.0029(6) 0.0023(5)
O1 0.0336(8) 0.0304(6) 0.0255(7) -0.0034(5) 0.0036(6) 0.0010(5)

loop_
_atom_type_symbol
_atom_type_description
_atom_type_scat_dispersion_real
_atom_type_scat_dispersion_imag
_atom_type_scat_source
C C 0.0033 0.0016 'International Tables Vol C Tables 4.2.6.8 and 6.1.1.4'
H H 0.0000 0.0000 'International Tables Vol C Tables 4.2.6.8 and 6.1.1.4'
N N 0.0061 0.0033 'International Tables Vol C Tables 4.2.6.8 and 6.1.1.4'
O O 0.0106 0.0060 'International Tables Vol C Tables 4.2.6.8 and 6.1.1.4'

loop_
_geom_angle_atom_site_label_1
_geom_angle_atom_site_label_2
_geom_angle_atom_site_label_3
_geom_angle
N2 C1 C2 121.16(14)
N2 C1 C6 120.43(14)
C2 C1 C6 118.40(13)
C3 C2 C1 120.10(16)
C3 C2 H2 119.2(9)
C1 C2 H2 120.7(9)
C2 C3 C4 121.57(16)
C2 C3 H3 117.3(9)
C4 C3 H3 121.1(9)
C5 C4 C3 119.16(15)
C5 C4 H4 119.8(10)
C3 C4 H4 121.0(10)
C4 C5 C6 121.07(16)
C4 C5 H5 120.5(9)
C6 C5 H5 118.4(9)
C5 C6 C1 119.67(15)
C5 C6 C7 119.81(15)
C1 C6 C7 120.49(13)
O1 C7 C6 123.36(14)
O1 C7 C8 121.21(15)
C6 C7 C8 115.41(14)
C7 C8 C13 111.68(12)
C7 C8 C9 107.87(14)
C13 C8 C9 111.95(13)
C7 C8 H8 107.9(8)
C13 C8 H8 108.3(9)
C9 C8 H8 109.1(9)
N2 C9 C8 108.90(13)
N2 C9 C10 110.09(14)
C8 C9 C10 113.38(14)
N2 C9 H9 106.3(8)
C8 C9 H9 108.9(9)
C10 C9 H9 109.1(8)
C11 C10 C9 114.35(15)
C11 C10 H10A 108.1(10)
C9 C10 H10A 109.7(10)
C11 C10 H10B 106.6(9)
C9 C10 H10B 110.0(9)
H10A C10 H10B 107.9(14)
C12 C11 C10 111.87(14)
C12 C11 H11A 109.5(10)
C10 C11 H11A 109.9(10)
C12 C11 H11B 108.1(10)
C10 C11 H11B 110.2(11)
H11A C11 H11B 107.0(14)
N1 C12 C11 178.16(19)
C14 C13 C18 118.06(16)
C14 C13 C8 122.57(13)
C18 C13 C8 119.36(14)
C15 C14 C13 120.72(15)
C15 C14 H14 118.8(10)
C13 C14 H14 120.5(10)
C16 C15 C14 120.52(17)
C16 C15 H15 120.4(11)
C14 C15 H15 119.0(11)
C15 C16 C17 119.18(17)
C15 C16 H16 119.4(10)
C17 C16 H16 121.5(10)
C18 C17 C16 120.36(15)
C18 C17 H17 120.4(10)
C16 C17 H17 119.2(10)
C17 C18 C13 121.08(16)
C17 C18 H18 121.2(9)
C13 C18 H18 117.7(9)
N2 C19 C20 114.15(14)
N2 C19 H19A 112.5(9)
C20 C19 H19A 107.3(9)
N2 C19 H19B 108.3(9)
C20 C19 H19B 108.9(9)
H19A C19 H19B 105.2(13)
C21 C20 C25 118.78(16)
C21 C20 C19 122.61(16)
C25 C20 C19 118.57(17)
C20 C21 C22 120.64(18)
C20 C21 H21 119.8(9)
C22 C21 H21 119.6(9)
C23 C22 C21 120.3(2)
C23 C22 H22 121.2(11)
C21 C22 H22 118.4(11)
C22 C23 C24 119.56(18)
C22 C23 H23 119.6(12)
C24 C23 H23 120.9(12)
C23 C24 C25 120.10(19)
C23 C24 H24 120.9(11)
C25 C24 H24 119.0(11)
C24 C25 C20 120.57(19)
C24 C25 H25 119.4(10)
C20 C25 H25 119.9(10)
C1 N2 C19 120.41(13)
C1 N2 C9 117.72(12)
C19 N2 C9 117.94(12)

loop_
_geom_bond_atom_site_label_1
_geom_bond_atom_site_label_2
_geom_bond_distance
C1 N2 1.3830(18)
C1 C2 1.409(2)
C1 C6 1.417(2)
C2 C3 1.381(2)
C2 H2 0.989(16)
C3 C4 1.394(2)
C3 H3 0.991(18)
C4 C5 1.370(2)
C4 H4 0.995(16)
C5 C6 1.408(2)
C5 H5 0.982(17)
C6 C7 1.461(2)
C7 O1 1.2298(19)
C7 C8 1.516(2)
C8 C13 1.529(2)
C8 C9 1.536(2)
C8 H8 1.005(16)
C9 N2 1.468(2)
C9 C10 1.539(2)
C9 H9 1.029(14)
C10 C11 1.535(2)
C10 H10A 1.020(16)
C10 H10B 1.010(18)
C11 C12 1.461(2)
C11 H11A 1.006(19)
C11 H11B 1.03(2)
C12 N1 1.143(2)
C13 C14 1.392(2)
C13 C18 1.395(2)
C14 C15 1.386(2)
C14 H14 0.968(16)
C15 C16 1.384(2)
C15 H15 0.951(18)
C16 C17 1.384(2)
C16 H16 0.975(19)
C17 C18 1.380(2)
C17 H17 0.983(16)
C18 H18 1.005(16)
C19 N2 1.457(2)
C19 C20 1.519(2)
C19 H19A 1.008(18)
C19 H19B 0.992(15)
C20 C21 1.389(3)
C20 C25 1.395(2)
C21 C22 1.392(2)
C21 H21 1.029(17)
C22 C23 1.383(3)
C22 H22 0.99(2)
C23 C24 1.390(3)
C23 H23 0.996(19)
C24 C25 1.392(3)
C24 H24 1.00(2)
C25 H25 0.99(2)

loop_
_geom_torsion_atom_site_label_1
_geom_torsion_atom_site_label_2
_geom_torsion_atom_site_label_3
_geom_torsion_atom_site_label_4
_geom_torsion
N2 C1 C2 C3 -179.18(15)
C6 C1 C2 C3 1.2(2)
C1 C2 C3 C4 -0.4(3)
C2 C3 C4 C5 -0.1(3)
C3 C4 C5 C6 -0.4(3)
C4 C5 C6 C1 1.3(2)
C4 C5 C6 C7 -176.73(15)
N2 C1 C6 C5 178.72(14)
C2 C1 C6 C5 -1.7(2)
N2 C1 C6 C7 -3.3(2)
C2 C1 C6 C7 176.32(15)
C5 C6 C7 O1 -12.1(2)
C1 C6 C7 O1 169.84(15)
C5 C6 C7 C8 166.22(14)
C1 C6 C7 C8 -11.8(2)
O1 C7 C8 C13 98.03(17)
C6 C7 C8 C13 -80.38(18)
O1 C7 C8 C9 -138.56(15)
C6 C7 C8 C9 43.03(18)
C7 C8 C9 N2 -60.76(16)
C13 C8 C9 N2 62.50(16)
C7 C8 C9 C10 62.17(16)
C13 C8 C9 C10 -174.57(12)
N2 C9 C10 C11 175.07(13)
C8 C9 C10 C11 52.80(18)
C9 C10 C11 C12 54.3(2)
C7 C8 C13 C14 -3.6(2)
C9 C8 C13 C14 -124.71(16)
C7 C8 C13 C18 177.24(15)
C9 C8 C13 C18 56.17(19)
C18 C13 C14 C15 -2.7(2)
C8 C13 C14 C15 178.12(16)
C13 C14 C15 C16 0.8(3)
C14 C15 C16 C17 1.4(3)
C15 C16 C17 C18 -1.6(3)
C16 C17 C18 C13 -0.4(3)
C14 C13 C18 C17 2.6(2)
C8 C13 C18 C17 -178.26(16)
N2 C19 C20 C21 -16.5(2)
N2 C19 C20 C25 165.67(14)
C25 C20 C21 C22 1.0(2)
C19 C20 C21 C22 -176.81(14)
C20 C21 C22 C23 -1.1(2)
C21 C22 C23 C24 0.6(3)
C22 C23 C24 C25 -0.1(3)
C23 C24 C25 C20 0.1(2)
C21 C20 C25 C24 -0.6(2)
C19 C20 C25 C24 177.38(14)
C2 C1 N2 C19 6.2(2)
C6 C1 N2 C19 -174.23(14)
C2 C1 N2 C9 163.45(15)
C6 C1 N2 C9 -17.0(2)
C20 C19 N2 C1 -79.85(19)
C20 C19 N2 C9 122.95(15)
C8 C9 N2 C1 49.57(18)
C10 C9 N2 C1 -75.31(18)
C8 C9 N2 C19 -152.61(14)
C10 C9 N2 C19 82.51(17)
